data_7028991
loop_
_publ_author_name
'Tschan, Mathieu J.-L.'
'Guo, Jia'
'Raman, Sumesh K.'
'Brul\'e, Emilie'
'Roisnel, Thierry'
'Rager, Marie-Noelle'
'Legay, R\'emi'
'Durieux, Guillaume'
'Rigaud, Baptiste'
'Thomas, Christophe M.'

_publ_section_title
;
 Zinc and cobalt complexes based on tripodal ligands: synthesis, structure
 and reactivity toward lactide.
;
_journal_issue 11
_journal_name_full 'Dalton transactions (Cambridge, England : 2003)'
_journal_page_first 4550
_journal_page_last 4564
_journal_paper_doi 10.1039/c3dt52629a
_journal_volume 43
_journal_year 2014
_chemical_compound_source 'synthesis as described'
_chemical_formula_moiety 'C39 H35 N3 O'
_chemical_formula_sum 'C39 H35 N3 O'
_chemical_formula_weight 561.7
_chemical_name_systematic
;
 ?
;
_space_group_IT_number 2
_symmetry_cell_setting triclinic
_symmetry_Int_Tables_number 2
_symmetry_space_group_name_Hall '-P 1'
_symmetry_space_group_name_H-M 'P -1'
_atom_sites_solution_hydrogens geom
_atom_sites_solution_primary direct
_atom_sites_solution_secondary difmap
_audit_conform_dict_location ftp://ftp.iucr.org/pub/cif_core.dic
_audit_conform_dict_name cif_core.dic
_audit_conform_dict_version 2.4
_audit_creation_date 2012-08-31T10:00:58-00:00
_audit_creation_method 'WinGX routine CIF_UPDATE'
_cell_angle_alpha 112.417(2)
_cell_angle_beta 91.203(2)
_cell_angle_gamma 104.786(2)
_cell_formula_units_Z 2
_cell_length_a 10.9042(6)
_cell_length_b 13.0721(6)
_cell_length_c 14.7332(7)
_cell_measurement_reflns_used 7916
_cell_measurement_temperature 100(2)
_cell_measurement_theta_max 27.57
_cell_measurement_theta_min 1.76
_cell_measurement_wavelength 0.71073
_cell_volume 1860.58(16)
_computing_molecular_graphics 'Ortep-3 for Windows (Farrugia, 1997)'
_computing_publication_material
;
           WinGX publication routines (Farrugia, 1999),
           CRYSCAL (T. Roisnel, local program)
;
_computing_structure_refinement 'SHELXL-97 (Sheldrick, 1997)'
_computing_structure_solution 'SIR97 (Altomare et al., 1999)'
_diffrn_ambient_temperature 100(2)
_diffrn_detector 'CCD plate'
_diffrn_measured_fraction_theta_full 0.981
_diffrn_measured_fraction_theta_max 0.975
_diffrn_measurement_device_type 'APEXII, Bruker-AXS'
_diffrn_measurement_method 'CCD rotation images, thin slices'
_diffrn_radiation_monochromator graphite
_diffrn_radiation_probe x-ray
_diffrn_radiation_type MoK\a
_diffrn_radiation_wavelength 0.71073
_diffrn_reflns_av_R_equivalents 0.0481
_diffrn_reflns_av_unetI/netI 0.0585
_diffrn_reflns_limit_h_max 14
_diffrn_reflns_limit_h_min -14
_diffrn_reflns_limit_k_max 16
_diffrn_reflns_limit_k_min -16
_diffrn_reflns_limit_l_max 19
_diffrn_reflns_limit_l_min -19
_diffrn_reflns_number 34702
_diffrn_reflns_theta_full 25
_diffrn_reflns_theta_max 27.57
_diffrn_reflns_theta_min 1.76
_exptl_absorpt_coefficient_mu 0.060
_exptl_absorpt_correction_T_max 0.989
_exptl_absorpt_correction_T_min 0.958
_exptl_absorpt_correction_type multi-scan
_exptl_absorpt_process_details
;
  [Sheldrick, G.M. (2002). SADABS Bruker AXS Inc., Madison, Wisconsin, USA]
;
_exptl_crystal_colour colorless
_exptl_crystal_density_diffrn 1.003
_exptl_crystal_density_method 'not measured'
_exptl_crystal_description prism
_exptl_crystal_F_000 596
_exptl_crystal_size_max 0.55
_exptl_crystal_size_mid 0.32
_exptl_crystal_size_min 0.18
_platon_squeeze_details ' ?'
_refine_diff_density_max 0.243
_refine_diff_density_min -0.235
_refine_diff_density_rms 0.054
_refine_ls_extinction_coef 0.0092(16)
_refine_ls_extinction_expression Fc^*^=kFc[1+0.001xFc^2^\l^3^/sin(2\q)]^-1/4^
_refine_ls_extinction_method SHELXL
_refine_ls_goodness_of_fit_ref 1.093
_refine_ls_hydrogen_treatment constr
_refine_ls_matrix_type full
_refine_ls_number_parameters 391
_refine_ls_number_reflns 8390
_refine_ls_number_restraints 0
_refine_ls_restrained_S_all 1.093
_refine_ls_R_factor_all 0.0744
_refine_ls_R_factor_gt 0.0524
_refine_ls_shift/su_max 0.003
_refine_ls_shift/su_mean 0
_refine_ls_structure_factor_coef Fsqd
_refine_ls_weighting_details 'calc w=1/[\s^2^(Fo^2^)+(0.0885P)^2^+0.0000P] where P=(Fo^2^+2Fc^2^)/3'
_refine_ls_weighting_scheme calc
_refine_ls_wR_factor_gt 0.1518
_refine_ls_wR_factor_ref 0.1591
_reflns_number_gt 5717
_reflns_number_total 8390
_reflns_threshold_expression >2sigma(I)
_cod_data_source_file c3dt52629a.txt
_cod_data_source_block CT12
_cod_database_code 7028991

loop_
_symmetry_equiv_pos_as_xyz
'x, y, z'
'-x, -y, -z'

loop_
_atom_site_label
_atom_site_type_symbol
_atom_site_fract_x
_atom_site_fract_y
_atom_site_fract_z
_atom_site_U_iso_or_equiv
_atom_site_adp_type
_atom_site_occupancy
_atom_site_symmetry_multiplicity
_atom_site_calc_flag
_atom_site_refinement_flags
C1 C 0.21219(13) 0.50520(11) 0.15735(10) 0.0194(3) Uani 1 1 d .
C2 C 0.13186(13) 0.37724(11) 0.10359(10) 0.0197(3) Uani 1 1 d .
C3 C 0.09920(14) 0.32248(11) 0.00111(10) 0.0214(3) Uani 1 1 d .
H3 H 0.1294 0.3651 -0.0377 0.026 Uiso 1 1 calc R
C4 C 0.02462(14) 0.20855(11) -0.04731(11) 0.0236(3) Uani 1 1 d .
C5 C -0.02193(15) 0.14822(12) 0.01033(11) 0.0262(3) Uani 1 1 d .
H5 H -0.0736 0.0705 -0.0212 0.031 Uiso 1 1 calc R
C6 C 0.00501(14) 0.19844(11) 0.11243(11) 0.0240(3) Uani 1 1 d .
C7 C 0.08157(14) 0.31360(11) 0.16021(11) 0.0214(3) Uani 1 1 d .
O7 O 0.11004(10) 0.36560(8) 0.26025(7) 0.0241(2) Uani 1 1 d .
H7 H 0.0707 0.321 0.2854 0.036 Uiso 1 1 calc R
C8 C -0.00320(17) 0.15294(13) -0.15831(11) 0.0312(4) Uani 1 1 d .
H8A H 0.0625 0.115 -0.1853 0.047 Uiso 1 1 calc R
H8B H -0.0029 0.212 -0.184 0.047 Uiso 1 1 calc R
H8C H -0.0873 0.0955 -0.1781 0.047 Uiso 1 1 calc R
C9 C -0.04381(16) 0.12887(12) 0.17259(11) 0.0301(4) Uani 1 1 d .
H9A H -0.1139 0.0598 0.1311 0.036 Uiso 1 1 calc R
H9B H 0.0261 0.102 0.1911 0.036 Uiso 1 1 calc R
C11 C 0.25248(13) 0.55800(11) 0.08060(10) 0.0189(3) Uani 1 1 d .
C12 C 0.33488(14) 0.51413(12) 0.01495(11) 0.0224(3) Uani 1 1 d .
H12 H 0.3652 0.4538 0.019 0.027 Uiso 1 1 calc R
C13 C 0.37354(15) 0.55653(13) -0.05614(11) 0.0256(3) Uani 1 1 d .
H13 H 0.428 0.5241 -0.1011 0.031 Uiso 1 1 calc R
C14 C 0.33235(14) 0.64656(13) -0.06132(12) 0.0277(4) Uani 1 1 d .
H14 H 0.3587 0.6764 -0.1096 0.033 Uiso 1 1 calc R
C15 C 0.25300(15) 0.69218(12) 0.00422(11) 0.0268(4) Uani 1 1 d .
H15 H 0.2257 0.7545 0.0015 0.032 Uiso 1 1 calc R
C16 C 0.21222(14) 0.64815(11) 0.07442(11) 0.0227(3) Uani 1 1 d .
H16 H 0.1565 0.68 0.1184 0.027 Uiso 1 1 calc R
C21 C 0.33951(14) 0.51773(12) 0.21451(10) 0.0210(3) Uani 1 1 d .
C22 C 0.37367(15) 0.42516(12) 0.22268(11) 0.0242(3) Uani 1 1 d .
H22 H 0.3164 0.3496 0.1922 0.029 Uiso 1 1 calc R
C23 C 0.48969(16) 0.44190(15) 0.27445(12) 0.0324(4) Uani 1 1 d .
H23 H 0.51 0.3781 0.2804 0.039 Uiso 1 1 calc R
C24 C 0.57671(17) 0.55130(16) 0.31776(12) 0.0366(4) Uani 1 1 d .
H24 H 0.6557 0.5628 0.354 0.044 Uiso 1 1 calc R
C25 C 0.54626(16) 0.64304(15) 0.30717(12) 0.0347(4) Uani 1 1 d .
H25 H 0.6056 0.7178 0.3347 0.042 Uiso 1 1 calc R
C26 C 0.42962(15) 0.62592(13) 0.25665(11) 0.0268(3) Uani 1 1 d .
H26 H 0.4101 0.6899 0.2504 0.032 Uiso 1 1 calc R
C31 C 0.12603(14) 0.56925(11) 0.22622(10) 0.0204(3) Uani 1 1 d .
C32 C 0.16751(16) 0.64833(13) 0.32308(11) 0.0271(3) Uani 1 1 d .
H32 H 0.2528 0.6635 0.3512 0.032 Uiso 1 1 calc R
C33 C 0.08657(17) 0.70595(14) 0.38003(12) 0.0343(4) Uani 1 1 d .
H33 H 0.1176 0.7608 0.4459 0.041 Uiso 1 1 calc R
C34 C -0.03828(17) 0.68393(13) 0.34148(12) 0.0318(4) Uani 1 1 d .
H34 H -0.0937 0.7227 0.3806 0.038 Uiso 1 1 calc R
C35 C -0.08136(16) 0.60519(13) 0.24572(12) 0.0288(4) Uani 1 1 d .
H35 H -0.1672 0.5895 0.2185 0.035 Uiso 1 1 calc R
C36 C -0.00067(14) 0.54848(12) 0.18850(11) 0.0231(3) Uani 1 1 d .
H36 H -0.0321 0.4945 0.1224 0.028 Uiso 1 1 calc R
N41 N -0.09087(12) 0.19459(10) 0.26282(9) 0.0256(3) Uani 1 1 d .
C51 C -0.10986(16) 0.13267(12) 0.32884(12) 0.0298(4) Uani 1 1 d .
H51A H -0.1618 0.0519 0.2908 0.036 Uiso 1 1 calc R
H51B H -0.1575 0.1695 0.3824 0.036 Uiso 1 1 calc R
C52 C 0.01612(16) 0.13334(12) 0.37379(11) 0.0277(4) Uani 1 1 d .
C53 C 0.02710(18) 0.03996(13) 0.39384(12) 0.0341(4) Uani 1 1 d .
H53 H -0.0448 -0.0254 0.3794 0.041 Uiso 1 1 calc R
C54 C 0.14339(19) 0.04353(14) 0.43483(13) 0.0396(4) Uani 1 1 d .
H54 H 0.1528 -0.0192 0.4493 0.048 Uiso 1 1 calc R
C55 C 0.24628(18) 0.13936(14) 0.45465(13) 0.0390(4) Uani 1 1 d .
H55 H 0.3281 0.1439 0.4821 0.047 Uiso 1 1 calc R
C56 C 0.22660(18) 0.22845(14) 0.43329(15) 0.0421(5) Uani 1 1 d .
H56 H 0.2968 0.2952 0.4479 0.051 Uiso 1 1 calc R
N57 N 0.11435(14) 0.22614(11) 0.39320(11) 0.0380(4) Uani 1 1 d .
C61 C -0.20686(16) 0.22286(13) 0.24045(12) 0.0303(4) Uani 1 1 d .
H61A H -0.2791 0.1515 0.2118 0.036 Uiso 1 1 calc R
H61B H -0.1929 0.2576 0.1911 0.036 Uiso 1 1 calc R
C62 C -0.23921(15) 0.30663(12) 0.33392(11) 0.0255(3) Uani 1 1 d .
C63 C -0.15426(16) 0.41514(12) 0.38589(12) 0.0281(4) Uani 1 1 d .
H63 H -0.0779 0.4399 0.3607 0.034 Uiso 1 1 calc R
C64 C -0.18225(17) 0.48668(13) 0.47466(12) 0.0328(4) Uani 1 1 d .
H64 H -0.1254 0.5612 0.5117 0.039 Uiso 1 1 calc R
C65 C -0.29480(17) 0.44759(14) 0.50860(12) 0.0345(4) Uani 1 1 d .
H65 H -0.3158 0.4941 0.5701 0.041 Uiso 1 1 calc R
C66 C -0.37566(17) 0.34007(15) 0.45144(12) 0.0342(4) Uani 1 1 d .
H66 H -0.4541 0.3149 0.474 0.041 Uiso 1 1 calc R
N67 N -0.34960(13) 0.26912(11) 0.36562(10) 0.0322(3) Uani 1 1 d .

loop_
_atom_site_aniso_label
_atom_site_aniso_U_11
_atom_site_aniso_U_22
_atom_site_aniso_U_33
_atom_site_aniso_U_23
_atom_site_aniso_U_13
_atom_site_aniso_U_12
C1 0.0220(8) 0.0177(6) 0.0199(8) 0.0084(6) 0.0034(6) 0.0066(5)
C2 0.0212(8) 0.0186(6) 0.0213(8) 0.0081(6) 0.0055(6) 0.0082(5)
C3 0.0240(8) 0.0213(6) 0.0215(8) 0.0088(6) 0.0051(6) 0.0100(6)
C4 0.0270(9) 0.0231(7) 0.0215(8) 0.0068(6) 0.0044(6) 0.0116(6)
C5 0.0274(9) 0.0195(6) 0.0258(9) 0.0036(6) 0.0067(7) 0.0055(6)
C6 0.0284(9) 0.0193(6) 0.0235(8) 0.0072(6) 0.0083(7) 0.0071(6)
C7 0.0255(8) 0.0193(6) 0.0197(8) 0.0063(6) 0.0067(6) 0.0090(6)
O7 0.0333(6) 0.0189(5) 0.0184(6) 0.0080(4) 0.0063(5) 0.0034(4)
C8 0.0428(10) 0.0244(7) 0.0223(9) 0.0045(6) 0.0018(7) 0.0106(7)
C9 0.0410(10) 0.0191(7) 0.0279(9) 0.0077(6) 0.0134(7) 0.0068(6)
C11 0.0191(8) 0.0194(6) 0.0171(7) 0.0074(6) -0.0008(6) 0.0038(5)
C12 0.0240(8) 0.0244(7) 0.0207(8) 0.0099(6) 0.0032(6) 0.0087(6)
C13 0.0229(8) 0.0321(7) 0.0237(8) 0.0121(7) 0.0053(6) 0.0094(6)
C14 0.0249(9) 0.0350(8) 0.0294(9) 0.0216(7) 0.0036(7) 0.0054(7)
C15 0.0281(9) 0.0284(7) 0.0304(9) 0.0172(7) 0.0044(7) 0.0098(6)
C16 0.0216(8) 0.0229(6) 0.0257(8) 0.0112(6) 0.0046(6) 0.0075(6)
C21 0.0227(8) 0.0273(7) 0.0164(8) 0.0104(6) 0.0061(6) 0.0098(6)
C22 0.0289(9) 0.0297(7) 0.0219(8) 0.0147(6) 0.0099(7) 0.0144(6)
C23 0.0329(10) 0.0534(10) 0.0289(9) 0.0266(8) 0.0132(7) 0.0257(8)
C24 0.0256(9) 0.0646(11) 0.0277(9) 0.0247(9) 0.0040(7) 0.0167(8)
C25 0.0266(9) 0.0443(9) 0.0265(9) 0.0128(8) -0.0014(7) 0.0017(7)
C26 0.0268(9) 0.0305(7) 0.0246(8) 0.0130(7) 0.0015(7) 0.0081(6)
C31 0.0272(9) 0.0177(6) 0.0209(8) 0.0106(6) 0.0066(6) 0.0092(6)
C32 0.0301(9) 0.0313(7) 0.0224(8) 0.0091(7) 0.0032(7) 0.0154(7)
C33 0.0489(11) 0.0361(8) 0.0214(9) 0.0082(7) 0.0074(8) 0.0228(8)
C34 0.0403(10) 0.0367(8) 0.0319(10) 0.0190(8) 0.0176(8) 0.0242(7)
C35 0.0284(9) 0.0316(8) 0.0359(10) 0.0202(7) 0.0108(7) 0.0133(7)
C36 0.0260(9) 0.0210(6) 0.0229(8) 0.0094(6) 0.0046(6) 0.0066(6)
N41 0.0349(8) 0.0206(6) 0.0236(7) 0.0098(5) 0.0118(6) 0.0096(5)
C51 0.0395(10) 0.0214(7) 0.0299(9) 0.0131(7) 0.0133(7) 0.0059(6)
C52 0.0384(10) 0.0197(7) 0.0229(8) 0.0059(6) 0.0117(7) 0.0084(6)
C53 0.0515(12) 0.0244(7) 0.0247(9) 0.0112(7) 0.0080(8) 0.0055(7)
C54 0.0590(13) 0.0328(8) 0.0335(10) 0.0164(8) 0.0099(9) 0.0189(8)
C55 0.0456(11) 0.0352(8) 0.0370(10) 0.0111(8) 0.0091(8) 0.0176(8)
C56 0.0367(11) 0.0309(8) 0.0581(12) 0.0152(8) 0.0119(9) 0.0119(7)
N57 0.0370(9) 0.0243(6) 0.0527(10) 0.0138(7) 0.0115(7) 0.0110(6)
C61 0.0318(10) 0.0300(8) 0.0258(9) 0.0101(7) 0.0053(7) 0.0048(7)
C62 0.0277(9) 0.0298(7) 0.0221(8) 0.0121(6) 0.0047(7) 0.0108(6)
C63 0.0300(9) 0.0261(7) 0.0314(9) 0.0128(7) 0.0063(7) 0.0111(6)
C64 0.0425(11) 0.0277(7) 0.0321(10) 0.0121(7) 0.0032(8) 0.0164(7)
C65 0.0478(11) 0.0413(9) 0.0271(9) 0.0164(8) 0.0112(8) 0.0288(8)
C66 0.0335(10) 0.0483(10) 0.0328(10) 0.0231(8) 0.0132(8) 0.0201(8)
N67 0.0292(8) 0.0386(7) 0.0292(8) 0.0150(6) 0.0044(6) 0.0079(6)

loop_
_atom_type_symbol
_atom_type_description
_atom_type_scat_dispersion_real
_atom_type_scat_dispersion_imag
_atom_type_scat_source
C C 0.0033 0.0016 'International Tables Vol C Tables 4.2.6.8 and 6.1.1.4'
H H 0 0 'International Tables Vol C Tables 4.2.6.8 and 6.1.1.4'
N N 0.0061 0.0033 'International Tables Vol C Tables 4.2.6.8 and 6.1.1.4'
O O 0.0106 0.006 'International Tables Vol C Tables 4.2.6.8 and 6.1.1.4'

loop_
_geom_angle_atom_site_label_1
_geom_angle_atom_site_label_2
_geom_angle_atom_site_label_3
_geom_angle
C21 C1 C2 112.10(10)
C21 C1 C31 112.42(11)
C2 C1 C31 106.71(11)
C21 C1 C11 104.92(11)
C2 C1 C11 110.13(11)
C31 C1 C11 110.62(10)
C3 C2 C7 117.37(12)
C3 C2 C1 123.09(11)
C7 C2 C1 119.41(12)
C4 C3 C2 123.34(13)
C4 C3 H3 118.3
C2 C3 H3 118.3
C5 C4 C3 117.78(13)
C5 C4 C8 121.38(13)
C3 C4 C8 120.84(13)
C6 C5 C4 121.62(13)
C6 C5 H5 119.2
C4 C5 H5 119.2
C5 C6 C7 119.85(13)
C5 C6 C9 120.14(12)
C7 C6 C9 119.98(13)
O7 C7 C6 121.45(12)
O7 C7 C2 118.55(12)
C6 C7 C2 120.00(13)
C7 O7 H7 109.5
C4 C8 H8A 109.5
C4 C8 H8B 109.5
H8A C8 H8B 109.5
C4 C8 H8C 109.5
H8A C8 H8C 109.5
H8B C8 H8C 109.5
N41 C9 C6 112.91(11)
N41 C9 H9A 109
C6 C9 H9A 109
N41 C9 H9B 109
C6 C9 H9B 109
H9A C9 H9B 107.8
C16 C11 C12 117.92(12)
C16 C11 C1 123.50(12)
C12 C11 C1 118.57(11)
C13 C12 C11 121.52(12)
C13 C12 H12 119.2
C11 C12 H12 119.2
C12 C13 C14 119.77(14)
C12 C13 H13 120.1
C14 C13 H13 120.1
C15 C14 C13 119.33(13)
C15 C14 H14 120.3
C13 C14 H14 120.3
C14 C15 C16 120.90(13)
C14 C15 H15 119.6
C16 C15 H15 119.6
C11 C16 C15 120.53(13)
C11 C16 H16 119.7
C15 C16 H16 119.7
C26 C21 C22 117.04(13)
C26 C21 C1 119.05(11)
C22 C21 C1 123.82(13)
C23 C22 C21 121.08(15)
C23 C22 H22 119.5
C21 C22 H22 119.5
C22 C23 C24 120.66(14)
C22 C23 H23 119.7
C24 C23 H23 119.7
C25 C24 C23 118.91(15)
C25 C24 H24 120.5
C23 C24 H24 120.5
C26 C25 C24 120.05(15)
C26 C25 H25 120
C24 C25 H25 120
C25 C26 C21 122.18(14)
C25 C26 H26 118.9
C21 C26 H26 118.9
C32 C31 C36 117.35(13)
C32 C31 C1 124.03(13)
C36 C31 C1 118.60(12)
C31 C32 C33 121.24(15)
C31 C32 H32 119.4
C33 C32 H32 119.4
C34 C33 C32 120.48(15)
C34 C33 H33 119.8
C32 C33 H33 119.8
C35 C34 C33 119.09(14)
C35 C34 H34 120.5
C33 C34 H34 120.5
C34 C35 C36 120.59(15)
C34 C35 H35 119.7
C36 C35 H35 119.7
C35 C36 C31 121.24(14)
C35 C36 H36 119.4
C31 C36 H36 119.4
C9 N41 C61 111.98(12)
C9 N41 C51 110.36(11)
C61 N41 C51 112.11(12)
N41 C51 C52 111.46(12)
N41 C51 H51A 109.3
C52 C51 H51A 109.3
N41 C51 H51B 109.3
C52 C51 H51B 109.3
H51A C51 H51B 108
N57 C52 C53 122.12(16)
N57 C52 C51 117.15(13)
C53 C52 C51 120.74(14)
C54 C53 C52 119.16(15)
C54 C53 H53 120.4
C52 C53 H53 120.4
C53 C54 C55 119.11(15)
C53 C54 H54 120.4
C55 C54 H54 120.4
C54 C55 C56 117.89(17)
C54 C55 H55 121.1
C56 C55 H55 121.1
N57 C56 C55 123.70(16)
N57 C56 H56 118.1
C55 C56 H56 118.1
C52 N57 C56 118.01(14)
N41 C61 C62 110.03(12)
N41 C61 H61A 109.7
C62 C61 H61A 109.7
N41 C61 H61B 109.7
C62 C61 H61B 109.7
H61A C61 H61B 108.2
N67 C62 C63 122.45(14)
N67 C62 C61 117.04(13)
C63 C62 C61 120.44(14)
C64 C63 C62 119.12(15)
C64 C63 H63 120.4
C62 C63 H63 120.4
C63 C64 C65 118.66(15)
C63 C64 H64 120.7
C65 C64 H64 120.7
C66 C65 C64 118.69(15)
C66 C65 H65 120.7
C64 C65 H65 120.7
N67 C66 C65 123.47(16)
N67 C66 H66 118.3
C65 C66 H66 118.3
C66 N67 C62 117.57(14)

loop_
_geom_bond_atom_site_label_1
_geom_bond_atom_site_label_2
_geom_bond_distance
C1 C21 1.547(2)
C1 C2 1.5509(18)
C1 C31 1.5514(19)
C1 C11 1.5521(18)
C2 C3 1.394(2)
C2 C7 1.4157(18)
C3 C4 1.3912(19)
C3 H3 0.95
C4 C5 1.388(2)
C4 C8 1.502(2)
C5 C6 1.382(2)
C5 H5 0.95
C6 C7 1.4087(19)
C6 C9 1.5111(19)
C7 O7 1.3563(17)
O7 H7 0.84
C8 H8A 0.98
C8 H8B 0.98
C8 H8C 0.98
C9 N41 1.4667(19)
C9 H9A 0.99
C9 H9B 0.99
C11 C16 1.3906(18)
C11 C12 1.396(2)
C12 C13 1.387(2)
C12 H12 0.95
C13 C14 1.389(2)
C13 H13 0.95
C14 C15 1.377(2)
C14 H14 0.95
C15 C16 1.393(2)
C15 H15 0.95
C16 H16 0.95
C21 C26 1.395(2)
C21 C22 1.3989(18)
C22 C23 1.386(2)
C22 H22 0.95
C23 C24 1.392(3)
C23 H23 0.95
C24 C25 1.384(2)
C24 H24 0.95
C25 C26 1.382(2)
C25 H25 0.95
C26 H26 0.95
C31 C32 1.385(2)
C31 C36 1.397(2)
C32 C33 1.392(2)
C32 H32 0.95
C33 C34 1.379(2)
C33 H33 0.95
C34 C35 1.374(2)
C34 H34 0.95
C35 C36 1.386(2)
C35 H35 0.95
C36 H36 0.95
N41 C61 1.469(2)
N41 C51 1.4721(18)
C51 C52 1.509(2)
C51 H51A 0.99
C51 H51B 0.99
C52 N57 1.327(2)
C52 C53 1.393(2)
C53 C54 1.375(3)
C53 H53 0.95
C54 C55 1.380(2)
C54 H54 0.95
C55 C56 1.380(2)
C55 H55 0.95
C56 N57 1.336(2)
C56 H56 0.95
C61 C62 1.512(2)
C61 H61A 0.99
C61 H61B 0.99
C62 N67 1.343(2)
C62 C63 1.388(2)
C63 C64 1.381(2)
C63 H63 0.95
C64 C65 1.385(2)
C64 H64 0.95
C65 C66 1.377(2)
C65 H65 0.95
C66 N67 1.340(2)
C66 H66 0.95

loop_
_platon_squeeze_void_nr
_platon_squeeze_void_average_x
_platon_squeeze_void_average_y
_platon_squeeze_void_average_z
_platon_squeeze_void_volume
_platon_squeeze_void_count_electrons
1 0.500 0.000 0.002 500.2 174.1
